data_2210806
loop_
_publ_author_name
'Gr\'of, Martin,'
'Milata, Viktor'
'Ko\<z\'i\<sek, Jozef'

_publ_section_title
;
 3-(Aminomethylene)pentane-2,4-dione
;
_journal_coeditor_code WK2027
_journal_issue 10
_journal_name_full 'Acta Crystallographica Section E'
_journal_page_first o4464
_journal_page_last o4465
_journal_paper_doi 10.1107/S1600536806035276
_journal_volume 62
_journal_year 2006
_chemical_formula_iupac 'C6 H9 N O2'
_chemical_formula_moiety 'C6 H9 N O2'
_chemical_formula_sum 'C6 H9 N O2'
_chemical_formula_weight 127.14
_chemical_name_systematic
;
3-(Aminomethylene)pentane-2,4-dione
;
_space_group_IT_number 15
_symmetry_cell_setting monoclinic
_symmetry_space_group_name_Hall '-C 2yc'
_symmetry_space_group_name_H-M 'C 1 2/c 1'
_atom_sites_solution_hydrogens 'difmap for Me, geom'
_atom_sites_solution_primary direct
_atom_sites_solution_secondary difmap
_audit_creation_method SHELXL97
_cell_angle_alpha 90.00
_cell_angle_beta 103.030(10)
_cell_angle_gamma 90.00
_cell_formula_units_Z 8
_cell_length_a 6.924(2)
_cell_length_b 13.396(2)
_cell_length_c 14.6300(10)
_cell_measurement_reflns_used 2353
_cell_measurement_temperature 100
_cell_measurement_theta_max 27.42
_cell_measurement_theta_min 2.48
_cell_volume 1322.1(4)
_computing_cell_refinement 'CrysAlis CCD'
_computing_data_collection 'CrysAlis CCD (Oxford Diffraction, 2001)'
_computing_data_reduction 'CrysAlis RED (Oxford Diffraction, 2005)'
_computing_molecular_graphics 'DIAMOND (Brandenburg, 1998)'
_computing_publication_material 'enCIFer (Allen <i>et al.</i>,  2004)'
_computing_structure_refinement 'SHELXS97 (Sheldrick, 1997)'
_computing_structure_solution 'SHELXS97 (Sheldrick, 1997)'
_diffrn_ambient_temperature 100
_diffrn_measured_fraction_theta_full 0.985
_diffrn_measured_fraction_theta_max 0.873
_diffrn_measurement_device_type 'Oxford Diffraction GEMINI R'
_diffrn_measurement_method '\w and \f'
_diffrn_radiation_monochromator graphite
_diffrn_radiation_source 'fine-focus sealed tube'
_diffrn_radiation_type MoK\a
_diffrn_radiation_wavelength 0.71073
_diffrn_reflns_av_R_equivalents 0.0275
_diffrn_reflns_av_sigmaI/netI 0.0322
_diffrn_reflns_limit_h_max 9
_diffrn_reflns_limit_h_min -9
_diffrn_reflns_limit_k_max 14
_diffrn_reflns_limit_k_min -18
_diffrn_reflns_limit_l_max 19
_diffrn_reflns_limit_l_min -15
_diffrn_reflns_number 6668
_diffrn_reflns_theta_full 25.00
_diffrn_reflns_theta_max 28.96
_diffrn_reflns_theta_min 3.36
_diffrn_standards_decay_% 0
_diffrn_standards_interval_count 0
_diffrn_standards_interval_time 0
_diffrn_standards_number 0
_exptl_absorpt_coefficient_mu 0.096
_exptl_absorpt_correction_T_max 1.0000
_exptl_absorpt_correction_T_min 0.898
_exptl_absorpt_correction_type analytical
_exptl_absorpt_process_details '(Clark & Reid, 1995)'
_exptl_crystal_colour colourless
_exptl_crystal_density_diffrn 1.278
_exptl_crystal_density_method 'not measured'
_exptl_crystal_description block
_exptl_crystal_F_000 544
_exptl_crystal_size_max 0.552
_exptl_crystal_size_mid 0.161
_exptl_crystal_size_min 0.044
_refine_diff_density_max 0.211
_refine_diff_density_min -0.230
_refine_ls_extinction_method none
_refine_ls_goodness_of_fit_ref 0.975
_refine_ls_hydrogen_treatment constr
_refine_ls_matrix_type full
_refine_ls_number_parameters 88
_refine_ls_number_reflns 1537
_refine_ls_number_restraints 0
_refine_ls_restrained_S_all 0.975
_refine_ls_R_factor_all 0.0635
_refine_ls_R_factor_gt 0.0372
_refine_ls_shift/su_max 0.000
_refine_ls_shift/su_mean 0.000
_refine_ls_structure_factor_coef Fsqd
_refine_ls_weighting_details 'calc w = 1/[\s^2^(Fo^2^)+(0.0614P)^2^] where P=(Fo^2^+2Fc^2^)/3'
_refine_ls_weighting_scheme calc
_refine_ls_wR_factor_gt 0.0971
_refine_ls_wR_factor_ref 0.1021
_reflns_number_gt 1027
_reflns_number_total 1537
_reflns_threshold_expression I>2\s(I)
_cod_data_source_file wk2027.cif
_cod_data_source_block I
_cod_original_cell_volume 1322.0(4)
_cod_original_sg_symbol_Hall -C_2yc
_cod_original_sg_symbol_H-M 'C 2/c'
_cod_database_code 2210806
_cod_database_fobs_code 2210806

loop_
_symmetry_equiv_pos_as_xyz
'x, y, z'
'-x, y, -z+1/2'
'x+1/2, y+1/2, z'
'-x+1/2, y+1/2, -z+1/2'
'-x, -y, -z'
'x, -y, z-1/2'
'-x+1/2, -y+1/2, -z'
'x+1/2, -y+1/2, z-1/2'

loop_
_atom_site_type_symbol
_atom_site_label
_atom_site_fract_x
_atom_site_fract_y
_atom_site_fract_z
_atom_site_U_iso_or_equiv
_atom_site_adp_type
_atom_site_calc_flag
_atom_site_refinement_flags
_atom_site_occupancy
C C2 0.28885(16) 0.12452(9) 0.80387(8) 0.0281(3) Uani d . 1
C C3 0.22650(16) 0.07805(8) 0.71200(8) 0.0235(3) Uani d . 1
C C6 0.22209(16) -0.02618(8) 0.70813(8) 0.0246(3) Uani d . 1
H H6 0.2640 -0.0591 0.7651 0.030 Uiso calc R 1
C C4 0.16669(16) 0.13498(9) 0.62482(8) 0.0258(3) Uani d . 1
N N1 0.16639(14) -0.08293(7) 0.63441(6) 0.0290(3) Uani d . 1
H H2B 0.1262 -0.0564 0.5799 0.035 Uiso calc R 1
H H2A 0.1699 -0.1468 0.6403 0.035 Uiso calc R 1
C C1 0.3453(2) 0.06112(10) 0.89126(9) 0.0347(3) Uani d . 1
H H1B 0.3793 0.1036 0.9454 0.042 Uiso calc R 1
H H1A 0.4570 0.0201 0.8877 0.042 Uiso calc R 1
H H1C 0.2354 0.0194 0.8963 0.042 Uiso calc R 1
C C5 0.1672(2) 0.24735(9) 0.62331(9) 0.0352(3) Uani d . 1
H H5C 0.1255 0.2703 0.5597 0.042 Uiso calc R 1
H H5B 0.2987 0.2713 0.6497 0.042 Uiso calc R 1
H H5A 0.0779 0.2721 0.6595 0.042 Uiso calc R 1
O O1 0.29708(13) 0.21590(6) 0.81380(6) 0.0421(3) Uani d . 1
O O2 0.11376(13) 0.09082(6) 0.54917(5) 0.0332(3) Uani d . 1

loop_
_atom_site_aniso_label
_atom_site_aniso_U_11
_atom_site_aniso_U_22
_atom_site_aniso_U_33
_atom_site_aniso_U_12
_atom_site_aniso_U_13
_atom_site_aniso_U_23
C2 0.0220(6) 0.0274(6) 0.0365(7) -0.0027(5) 0.0098(5) -0.0052(5)
C3 0.0208(6) 0.0203(6) 0.0299(6) -0.0009(5) 0.0063(5) -0.0017(5)
C6 0.0213(6) 0.0220(6) 0.0300(6) 0.0003(5) 0.0044(5) 0.0030(5)
C4 0.0208(6) 0.0211(6) 0.0356(7) -0.0003(5) 0.0065(5) -0.0003(5)
N1 0.0351(6) 0.0172(5) 0.0319(6) -0.0001(4) 0.0013(4) 0.0002(4)
C1 0.0356(7) 0.0390(7) 0.0298(7) -0.0047(6) 0.0081(5) -0.0048(5)
C5 0.0415(8) 0.0214(6) 0.0424(8) 0.0001(5) 0.0089(6) 0.0036(5)
O1 0.0525(6) 0.0266(5) 0.0459(6) -0.0036(4) 0.0083(5) -0.0133(4)
O2 0.0399(5) 0.0245(4) 0.0309(5) -0.0021(4) -0.0010(4) 0.0016(4)

loop_
_atom_type_symbol
_atom_type_description
_atom_type_scat_dispersion_real
_atom_type_scat_dispersion_imag
_atom_type_scat_source
C C 0.0033 0.0016 'International Tables Vol C Tables 4.2.6.8 and 6.1.1.4'
H H 0.0000 0.0000 'International Tables Vol C Tables 4.2.6.8 and 6.1.1.4'
N N 0.0061 0.0033 'International Tables Vol C Tables 4.2.6.8 and 6.1.1.4'
O O 0.0106 0.0060 'International Tables Vol C Tables 4.2.6.8 and 6.1.1.4'

loop_
_geom_angle_atom_site_label_1
_geom_angle_atom_site_label_2
_geom_angle_atom_site_label_3
_geom_angle
O1 C2 C3 121.99(11)
O1 C2 C1 117.54(10)
C3 C2 C1 120.47(11)
C6 C3 C2 117.64(10)
C6 C3 C4 119.08(10)
C2 C3 C4 123.27(10)
N1 C6 C3 127.97(10)
N1 C6 H6 116.0
C3 C6 H6 116.0
O2 C4 C3 119.98(10)
O2 C4 C5 117.82(10)
C3 C4 C5 122.19(10)
C6 N1 H2B 120.0
C6 N1 H2A 120.0
H2B N1 H2A 120.0
C2 C1 H1B 109.5
C2 C1 H1A 109.5
H1B C1 H1A 109.5
C2 C1 H1C 109.5
H1B C1 H1C 109.5
H1A C1 H1C 109.5
C4 C5 H5C 109.5
C4 C5 H5B 109.5
H5C C5 H5B 109.5
C4 C5 H5A 109.5
H5C C5 H5A 109.5
H5B C5 H5A 109.5

loop_
_geom_bond_atom_site_label_1
_geom_bond_atom_site_label_2
_geom_bond_distance
C2 O1 1.2325(14)
C2 C3 1.4556(15)
C2 C1 1.5110(17)
C3 C6 1.3974(15)
C3 C4 1.4635(16)
C6 N1 1.3048(14)
C6 H6 0.9300
C4 O2 1.2355(13)
C4 C5 1.5055(15)
N1 H2B 0.8600
N1 H2A 0.8600
C1 H1B 0.9600
C1 H1A 0.9600
C1 H1C 0.9600
C5 H5C 0.9600
C5 H5B 0.9600
C5 H5A 0.9600

loop_
_geom_hbond_atom_site_label_D
_geom_hbond_atom_site_label_H
_geom_hbond_atom_site_label_A
_geom_hbond_site_symmetry_A
_geom_hbond_distance_DH
_geom_hbond_distance_HA
_geom_hbond_distance_DA
_geom_hbond_angle_DHA
N1 H2B O2 1_555 0.86 2.021 2.627(2) 126.71
C5 H5A O1 1_555 0.96 2.534 2.7610(10) 93.32
C5 H5B O1 1_555 0.96 2.516 2.7610(10) 94.43
N1 H2A O1 4_546 0.86 1.953 2.7950(10) 165.94
N1 H2B O2 5_556 0.86 2.263 2.9390(10) 135.48

loop_
_geom_torsion_atom_site_label_1
_geom_torsion_atom_site_label_2
_geom_torsion_atom_site_label_3
_geom_torsion_atom_site_label_4
_geom_torsion
O1 C2 C3 C6 180.00(10)
C1 C2 C3 C6 -0.30(16)
O1 C2 C3 C4 -0.77(18)
C1 C2 C3 C4 178.92(12)
C2 C3 C6 N1 177.95(11)
C4 C3 C6 N1 -1.30(19)
C6 C3 C4 O2 -0.19(17)
C2 C3 C4 O2 -179.40(11)
C6 C3 C4 C5 179.92(11)
C2 C3 C4 C5 0.71(18)

loop_
_cod_related_entry_id
_cod_related_entry_database
_cod_related_entry_code
1 ChemSpider 210620
